data_1574646
loop_
_publ_author_name
'Wu, Jiao'
'Chen, Jiali'
'Wang, Liming'
'Ye, Yuting'
'Zhan, Xiaozhi'
'Song, Yihang'
'Li, Qiao-Hong'
'Yi, Xiaofeng'
'Zhang, Jian'

_publ_section_title
;
 Ligand effect on In-Ti-oxo nanoclusters for nanolithography.
;
_journal_issue 16
_journal_name_full 'Materials horizons'
_journal_page_first 6283
_journal_page_last 6290
_journal_paper_doi 10.1039/d4mh01920b
_journal_volume 12
_journal_year 2025
_chemical_formula_moiety 'C92 H88 In4 O66 Ti12, 12(H2 O)'
_chemical_formula_sum 'C92 H112 In4 O78 Ti12'
_chemical_formula_weight 3499.89
_space_group_crystal_system tetragonal
_space_group_IT_number 114
_space_group_name_Hall 'P -4 2n'
_space_group_name_H-M_alt 'P -4 21 c'
_atom_sites_solution_hydrogens mixed
_atom_sites_solution_primary dual
_audit_creation_date 2023-12-06
_audit_creation_method
;
Olex2 1.5
(compiled 2022.04.07 svn.rca3783a0 for OlexSys, GUI svn.r6498)
;
_audit_update_record
;
2024-11-18 deposited with the CCDC.	2025-05-15 downloaded from the CCDC.
;
_cell_angle_alpha 90
_cell_angle_beta 90
_cell_angle_gamma 90
_cell_formula_units_Z 2
_cell_length_a 19.6806(4)
_cell_length_b 19.6806(4)
_cell_length_c 15.9007(4)
_cell_measurement_reflns_used 11347
_cell_measurement_temperature 100.00(10)
_cell_measurement_theta_max 60.0130
_cell_measurement_theta_min 3.0760
_cell_volume 6158.8(2)
_computing_cell_refinement 'CrysAlisPro 1.171.42.84a (Rigaku OD, 2023)'
_computing_data_collection 'CrysAlisPro 1.171.42.84a (Rigaku OD, 2023)'
_computing_data_reduction 'CrysAlisPro 1.171.42.84a (Rigaku OD, 2023)'
_computing_molecular_graphics 'Olex2 1.5 (Dolomanov et al., 2009)'
_computing_publication_material 'Olex2 1.5 (Dolomanov et al., 2009)'
_computing_structure_refinement 'SHELXL 2017/1 (Sheldrick, 2015)'
_computing_structure_solution 'SHELXT 2014/5 (Sheldrick, 2014)'
_diffrn_ambient_environment N~2~
_diffrn_ambient_temperature 100.00(10)
_diffrn_detector 'Hybrid Pixel Array Detector'
_diffrn_detector_area_resol_mean 10.0000
_diffrn_detector_type HyPix
_diffrn_measured_fraction_theta_full 0.998
_diffrn_measured_fraction_theta_max 0.984
_diffrn_measurement_details
;
List of Runs (angles in degrees, time in seconds):

  # Type    Start    End  Width  t~exp~   \w     \q     \k     \f   Frames
#--------------------------------------------------------------------------
  1  \w      9.00  40.00   0.50    0.16    --   -0.78 -99.00 -60.00   62
  2  \w     -1.00  38.00   0.50    0.16    --   -0.78 -99.00  90.00   78
  3  \w     10.00  36.00   0.50    0.16    --   -0.78 -99.00 -90.00   52
  4  \w   -135.00-102.00   0.50    0.64    --  -78.47 -99.00-180.00   66
  5  \w   -151.00 -80.00   0.50    0.64    --  -78.47-125.00 150.00  142
  6  \w   -104.00 -59.00   0.50    0.64    --  -78.47 -71.00 103.00   90
  7  \w   -151.00-120.00   0.50    0.64    --  -78.47 -71.00 103.00   62
  8  \w   -112.00 -59.00   0.50    0.64    --  -78.47 -74.00 -17.00  106
  9  \w     83.00 147.00   0.50    0.64    --   76.91 125.00  60.00  128
;
_diffrn_measurement_device 'four-circle diffractometer'
_diffrn_measurement_device_type 'ROD, Synergy Custom system, HyPix'
_diffrn_measurement_method '\w scans'
_diffrn_orient_matrix_type 'CrysAlisPro convention (1999,Acta A55,543-557)'
_diffrn_orient_matrix_UB_11 -0.0185819000
_diffrn_orient_matrix_UB_12 -0.0384236000
_diffrn_orient_matrix_UB_13 0.0656138000
_diffrn_orient_matrix_UB_21 0.0533283000
_diffrn_orient_matrix_UB_22 -0.0408521000
_diffrn_orient_matrix_UB_23 -0.0134078000
_diffrn_orient_matrix_UB_31 0.0379695000
_diffrn_orient_matrix_UB_32 0.0385193000
_diffrn_orient_matrix_UB_33 0.0510848000
_diffrn_radiation_monochromator mirror
_diffrn_radiation_probe x-ray
_diffrn_radiation_type 'Ga K\a'
_diffrn_radiation_wavelength 1.3405
_diffrn_reflns_av_R_equivalents 0.0987
_diffrn_reflns_av_unetI/netI 0.1058
_diffrn_reflns_Laue_measured_fraction_full 0.998
_diffrn_reflns_Laue_measured_fraction_max 0.984
_diffrn_reflns_limit_h_max 15
_diffrn_reflns_limit_h_min -25
_diffrn_reflns_limit_k_max 23
_diffrn_reflns_limit_k_min -10
_diffrn_reflns_limit_l_max 19
_diffrn_reflns_limit_l_min -20
_diffrn_reflns_number 20463
_diffrn_reflns_point_group_measured_fraction_full 0.999
_diffrn_reflns_point_group_measured_fraction_max 0.985
_diffrn_reflns_theta_full 53.543
_diffrn_reflns_theta_max 60.311
_diffrn_reflns_theta_min 2.761
_diffrn_source 'micro-focus metaljet'
_exptl_absorpt_coefficient_mu 8.889
_exptl_absorpt_correction_T_max 1.00000
_exptl_absorpt_correction_T_min 0.17806
_exptl_absorpt_correction_type multi-scan
_exptl_absorpt_process_details
;
CrysAlisPro 1.171.42.84a (Rigaku Oxford Diffraction, 2023)
Empirical absorption correction using spherical harmonics,
implemented in SCALE3 ABSPACK scaling algorithm.
;
_exptl_crystal_colour 'clear yellowish yellow'
_exptl_crystal_colour_lustre clear
_exptl_crystal_colour_modifier yellowish
_exptl_crystal_colour_primary yellow
_exptl_crystal_density_diffrn 1.887
_exptl_crystal_description block
_exptl_crystal_F_000 3496
_exptl_crystal_size_max 0.03
_exptl_crystal_size_mid 0.02
_exptl_crystal_size_min 0.01
_refine_diff_density_max 2.081
_refine_diff_density_min -1.251
_refine_diff_density_rms 0.196
_refine_ls_abs_structure_details
;
 Refined as an inversion twin.
;
_refine_ls_abs_structure_Flack 0.48(3)
_refine_ls_extinction_method none
_refine_ls_goodness_of_fit_ref 1.066
_refine_ls_hydrogen_treatment constr
_refine_ls_matrix_type full
_refine_ls_number_parameters 424
_refine_ls_number_reflns 6233
_refine_ls_number_restraints 18
_refine_ls_restrained_S_all 1.065
_refine_ls_R_factor_all 0.1069
_refine_ls_R_factor_gt 0.0797
_refine_ls_shift/su_max 0.001
_refine_ls_shift/su_mean 0.000
_refine_ls_structure_factor_coef Fsqd
_refine_ls_weighting_details 'w=1/[\s^2^(Fo^2^)+(0.1378P)^2^+0.3099P] where P=(Fo^2^+2Fc^2^)/3'
_refine_ls_weighting_scheme calc
_refine_ls_wR_factor_gt 0.1991
_refine_ls_wR_factor_ref 0.2157
_reflns_Friedel_coverage 0.829
_reflns_Friedel_fraction_full 1.000
_reflns_Friedel_fraction_max 0.986
_reflns_number_gt 4884
_reflns_number_total 6233
_reflns_threshold_expression 'I > 2\s(I)'
_cod_data_source_file d4mh01920b2.cif
_cod_data_source_block ti12in4-24_auto
_cod_depositor_comments 'Adding full bibliography for 1574645--1574649.cif.'
_cod_original_cell_volume 6158.8(3)
_cod_database_code 1574646
_shelx_shelxl_version_number 2017/1
_chemical_oxdiff_formula 'C H O Ti In'
_shelx_space_group_comment
;
The symmetry employed for this shelxl refinement is uniquely defined
by the following loop, which should always be used as a source of
symmetry information in preference to the above space-group names.
They are only intended as comments.
;
_olex2_refinement_description
;
1. Twinned data refinement
 Scales: 0.52(3)
 0.48(3)
2. Fixed Uiso
 At 1.2 times of:
  All C(H) groups
 At 1.5 times of:
  All C(H,H,H) groups, All O(H,H) groups
3. Uiso/Uaniso restraints and constraints
Uanis(O20) \\sim Ueq, Uanis(O9) \\sim Ueq, Uanis(O17) \\sim Ueq: with sigma of
0.005 and sigma for terminal atoms of 0.01
4. Rigid body (RIGU) restrains
 O9, O20, O17
 with sigma for 1-2 distances of 0.001 and sigma for 1-3 distances of 0.002
5. Others
 Fixed Z: O20(0.211821)
6.a Riding coordinates:
 O9(H9A,H9B), O17(H17A,H17B), O20(H20A,H20B)
6.b Rotating group:
 O2(H2A,H2B), O8(H8A,H8B)
6.c Aromatic/amide H refined with riding coordinates:
 C1(H1), C3(H3), C6(H6), C7(H7), C9(H9), C13(H13), C15(H15), C16(H16),
 C19(H19), C20(H20), C21(H21), C22(H22)
6.d Idealised Me refined as rotating group:
 C5(H5A,H5B,H5C), C11(H11A,H11B,H11C)
;
_olex2_submission_special_instructions 'No special instructions were received'
_oxdiff_exptl_absorpt_empirical_details
;
Empirical correction (ABSPACK) includes:
- Absorption correction using spherical harmonics
- Frame scaling
;
_oxdiff_exptl_absorpt_empirical_full_max 3.896
_oxdiff_exptl_absorpt_empirical_full_min 0.290

loop_
_space_group_symop_operation_xyz
'x, y, z'
'-x, -y, z'
'y, -x, -z'
'-y, x, -z'
'-x+1/2, y+1/2, -z+1/2'
'x+1/2, -y+1/2, -z+1/2'
'-y+1/2, -x+1/2, z+1/2'
'y+1/2, x+1/2, z+1/2'

loop_
_atom_site_label
_atom_site_type_symbol
_atom_site_fract_x
_atom_site_fract_y
_atom_site_fract_z
_atom_site_U_iso_or_equiv
_atom_site_adp_type
_atom_site_occupancy
_atom_site_site_symmetry_order
_atom_site_calc_flag
_atom_site_refinement_flags_posn
_atom_site_refinement_flags_adp
_atom_site_refinement_flags_occupancy
_atom_site_disorder_assembly
_atom_site_disorder_group
In1 In 0.45624(5) 0.76919(5) 0.11846(6) 0.0280(3) Uani 1 1 d . . . . .
Ti1 Ti 0.41992(11) 0.39693(12) 0.11572(14) 0.0230(5) Uani 1 1 d . . . . .
Ti2 Ti 0.48249(14) 0.58932(13) 0.26646(13) 0.0261(6) Uani 1 1 d . . . . .
Ti3 Ti 0.39055(12) 0.57055(12) 0.11008(15) 0.0246(5) Uani 1 1 d . . . . .
O1 O 0.4838(5) 0.5883(5) 0.1440(5) 0.029(2) Uani 1 1 d . . . . .
O2 O 0.4250(7) 0.8703(7) 0.0820(9) 0.057(4) Uani 1 1 d . . . . .
H2A H 0.452075 0.886535 0.042014 0.086 Uiso 1 1 d R U . . .
H2B H 0.431102 0.899001 0.124386 0.086 Uiso 1 1 d R U . . .
O3 O 0.4436(6) 0.1834(6) 0.0883(7) 0.037(3) Uani 1 1 d . . . . .
O4 O 0.3865(6) 0.5848(5) 0.2423(6) 0.032(2) Uani 1 1 d . . . . .
O5 O 0.3481(5) 0.7731(6) 0.1523(6) 0.034(2) Uani 1 1 d . . . . .
O6 O 0.5765(5) 0.6184(5) 0.2438(5) 0.027(2) Uani 1 1 d . . . . .
O7 O 0.2909(5) 0.5749(5) 0.1058(6) 0.033(2) Uani 1 1 d . . . . .
O8 O 0.4572(6) 0.7477(5) -0.0183(6) 0.031(2) Uani 1 1 d . . . . .
H8A H 0.497267 0.732090 -0.033530 0.046 Uiso 1 1 d R U . . .
H8B H 0.429242 0.714077 -0.029902 0.046 Uiso 1 1 d R U . . .
O10 O 0.4047(5) 0.5654(5) -0.0018(6) 0.030(2) Uani 1 1 d . . . . .
O11 O 0.3280(5) 0.3590(5) 0.1057(7) 0.030(2) Uani 1 1 d . . . . .
O12 O 0.500000 0.500000 0.2905(8) 0.031(3) Uani 1 2 d S T P . .
O13 O 0.4796(5) 0.6229(5) 0.3768(6) 0.030(2) Uani 1 1 d . . . . .
O14 O 0.3858(5) 0.4801(5) 0.1302(6) 0.028(2) Uani 1 1 d . . . . .
O15 O 0.4633(5) 0.6988(5) 0.2399(6) 0.028(2) Uani 1 1 d . . . . .
O16 O 0.4448(5) 0.2911(5) 0.1086(6) 0.028(2) Uani 1 1 d . . . . .
O18 O 0.4733(6) 0.8078(6) 0.2486(6) 0.037(3) Uani 1 1 d . . . . .
O19 O 0.3783(5) 0.6768(5) 0.1022(5) 0.027(2) Uani 1 1 d . . . . .
C1 C 0.3058(8) 0.1793(8) 0.0481(8) 0.030(3) Uani 1 1 d . . . . .
H1 H 0.331318 0.138716 0.041745 0.036 Uiso 1 1 calc R U . . .
C2 C 0.4791(7) 0.7444(8) 0.3784(9) 0.032(3) Uani 1 1 d . . . . .
C3 C 0.4828(9) 0.8019(8) 0.5109(10) 0.037(4) Uani 1 1 d . . . . .
H3 H 0.484404 0.842818 0.542522 0.044 Uiso 1 1 calc R U . . .
C4 C 0.2633(8) 0.6880(7) 0.1495(8) 0.027(3) Uani 1 1 d . . . . .
C5 C 0.6312(9) 0.5983(8) 0.2983(10) 0.040(4) Uani 1 1 d . . . . .
H5A H 0.622337 0.552592 0.320260 0.060 Uiso 1 1 calc R U . . .
H5B H 0.634730 0.630383 0.345232 0.060 Uiso 1 1 calc R U . . .
H5C H 0.673958 0.598102 0.266647 0.060 Uiso 1 1 calc R U . . .
C6 C 0.1982(7) 0.2382(8) 0.0405(8) 0.031(3) Uani 1 1 d . . . . .
H6 H 0.150842 0.237497 0.028941 0.037 Uiso 1 1 calc R U . . .
C7 C 0.2153(7) 0.7335(8) 0.1827(8) 0.027(3) Uani 1 1 d . . . . .
H7 H 0.227707 0.779189 0.194251 0.032 Uiso 1 1 calc R U . . .
C8 C 0.4102(7) 0.2377(7) 0.0914(7) 0.026(3) Uani 1 1 d . . . . .
C9 C 0.4826(8) 0.6796(8) 0.5058(9) 0.034(3) Uani 1 1 d . . . . .
H9 H 0.483942 0.637165 0.534227 0.041 Uiso 1 1 calc R U . . .
C10 C 0.2467(7) 0.6221(8) 0.1327(7) 0.029(3) Uani 1 1 d . . . . .
C11 C 0.3344(10) 0.5982(11) 0.3011(9) 0.053(5) Uani 1 1 d . . . . .
H11A H 0.346813 0.578760 0.355750 0.079 Uiso 1 1 calc R U . . .
H11B H 0.291884 0.577639 0.281552 0.079 Uiso 1 1 calc R U . . .
H11C H 0.328374 0.647382 0.306814 0.079 Uiso 1 1 calc R U . . .
C12 C 0.4714(7) 0.7509(7) 0.2858(8) 0.025(3) Uani 1 1 d . . . . .
C13 C 0.1492(9) 0.7110(9) 0.1985(9) 0.040(4) Uani 1 1 d . . . . .
H13 H 0.116350 0.741232 0.221242 0.048 Uiso 1 1 calc R U . . .
C14 C 0.3375(7) 0.2401(8) 0.0744(8) 0.028(3) Uani 1 1 d . . . . .
C15 C 0.2355(8) 0.1802(8) 0.0314(8) 0.033(3) Uani 1 1 d . . . . .
H15 H 0.213631 0.139644 0.013504 0.039 Uiso 1 1 calc R U . . .
C16 C 0.2291(8) 0.2987(8) 0.0666(9) 0.033(3) Uani 1 1 d . . . . .
H16 H 0.202745 0.338782 0.073699 0.040 Uiso 1 1 calc R U . . .
C17 C 0.3008(7) 0.2996(7) 0.0827(7) 0.024(3) Uani 1 1 d . . . . .
C18 C 0.3317(7) 0.7139(8) 0.1336(8) 0.028(3) Uani 1 1 d . . . . .
C19 C 0.4800(8) 0.8041(9) 0.4278(10) 0.037(4) Uani 1 1 d . . . . .
H19 H 0.478493 0.847032 0.400486 0.044 Uiso 1 1 calc R U . . .
C20 C 0.1793(8) 0.6016(8) 0.1470(9) 0.033(3) Uani 1 1 d . . . . .
H20 H 0.166027 0.556578 0.132836 0.039 Uiso 1 1 calc R U . . .
C21 C 0.4834(8) 0.7393(9) 0.5519(9) 0.035(4) Uani 1 1 d . . . . .
H21 H 0.484272 0.737557 0.611565 0.042 Uiso 1 1 calc R U . . .
C22 C 0.1323(8) 0.6451(9) 0.1810(9) 0.034(3) Uani 1 1 d . . . . .
H22 H 0.087576 0.629367 0.192411 0.041 Uiso 1 1 calc R U . . .
C23 C 0.4800(8) 0.6810(8) 0.4183(8) 0.029(3) Uani 1 1 d . . . . .
O9 O -0.051(2) 0.513(2) 0.043(3) 0.244(19) Uani 1 1 d . U . . .
H9A H -0.058686 0.491615 0.089767 0.366 Uiso 1 1 d R U . . .
H9B H -0.038656 0.553575 0.058327 0.366 Uiso 1 1 d R U . . .
O17 O 0.0636(15) 0.5449(14) 0.3608(19) 0.151(9) Uani 1 1 d . U . . .
H17A H 0.057161 0.586723 0.376506 0.226 Uiso 1 1 d R U . . .
H17B H 0.086791 0.548113 0.314406 0.226 Uiso 1 1 d R U . . .
O20 O 0.2445(19) 0.4512(19) 0.211821 0.193(15) Uani 1 1 d . U . . .
H20A H 0.221451 0.437385 0.168350 0.289 Uiso 1 1 d R U . . .
H20B H 0.216191 0.447785 0.253660 0.289 Uiso 1 1 d R U . . .

loop_
_atom_site_aniso_label
_atom_site_aniso_U_11
_atom_site_aniso_U_22
_atom_site_aniso_U_33
_atom_site_aniso_U_23
_atom_site_aniso_U_13
_atom_site_aniso_U_12
In1 0.0223(5) 0.0251(5) 0.0367(4) 0.0028(4) 0.0019(4) 0.0022(4)
Ti1 0.0195(12) 0.0210(12) 0.0286(10) 0.0012(9) -0.0009(9) -0.0024(9)
Ti2 0.0302(14) 0.0236(13) 0.0245(10) -0.0026(8) 0.0009(9) -0.0026(11)
Ti3 0.0185(12) 0.0216(12) 0.0336(11) -0.0026(9) 0.0019(9) -0.0005(10)
O1 0.026(5) 0.032(6) 0.028(4) -0.003(4) 0.000(3) -0.006(5)
O2 0.045(8) 0.043(8) 0.083(9) 0.023(6) 0.021(7) 0.026(7)
O3 0.025(6) 0.027(6) 0.060(6) -0.005(4) -0.001(4) 0.000(5)
O4 0.032(6) 0.033(6) 0.032(4) -0.008(4) 0.008(4) -0.006(5)
O5 0.021(5) 0.026(6) 0.056(5) -0.006(4) -0.004(4) -0.001(5)
O6 0.031(6) 0.022(5) 0.029(4) 0.002(3) -0.009(4) -0.004(5)
O7 0.022(5) 0.033(6) 0.045(5) -0.006(5) 0.001(4) 0.002(4)
O8 0.022(5) 0.030(6) 0.040(5) -0.003(4) -0.001(4) 0.008(5)
O10 0.031(6) 0.028(6) 0.030(4) -0.006(4) 0.004(4) 0.002(5)
O11 0.023(5) 0.015(5) 0.052(6) 0.006(4) -0.005(4) -0.006(4)
O12 0.044(10) 0.016(7) 0.031(6) 0.000 0.000 -0.006(7)
O13 0.030(5) 0.030(5) 0.031(4) -0.005(4) 0.002(4) 0.000(4)
O14 0.020(5) 0.029(5) 0.036(5) 0.004(4) 0.002(4) -0.002(4)
O15 0.021(5) 0.029(6) 0.033(4) -0.009(4) -0.001(4) 0.004(4)
O16 0.018(5) 0.033(5) 0.034(5) -0.001(4) 0.005(4) -0.004(4)
O18 0.040(7) 0.031(6) 0.041(5) -0.001(4) 0.004(5) -0.003(5)
O19 0.020(5) 0.027(5) 0.035(5) -0.001(4) 0.005(4) -0.007(4)
C1 0.031(8) 0.030(8) 0.030(6) 0.001(5) 0.002(5) -0.005(7)
C2 0.022(7) 0.041(9) 0.033(6) -0.011(6) 0.005(5) -0.004(6)
C3 0.032(9) 0.027(9) 0.052(8) -0.013(6) -0.003(7) 0.006(7)
C4 0.024(8) 0.025(8) 0.033(6) -0.002(5) -0.004(5) -0.005(6)
C5 0.045(10) 0.028(9) 0.047(8) -0.002(6) -0.011(7) 0.003(8)
C6 0.017(7) 0.034(9) 0.042(7) -0.002(6) 0.000(5) -0.008(7)
C7 0.011(7) 0.031(8) 0.039(6) -0.003(5) 0.001(5) 0.012(6)
C8 0.024(7) 0.023(8) 0.030(6) 0.005(5) 0.000(5) 0.005(6)
C9 0.039(9) 0.031(8) 0.032(7) -0.007(6) -0.004(6) 0.005(8)
C10 0.022(7) 0.040(9) 0.027(6) 0.001(5) -0.003(5) 0.002(6)
C11 0.046(11) 0.078(15) 0.034(7) 0.015(8) 0.016(7) 0.029(11)
C12 0.012(7) 0.029(8) 0.035(6) -0.006(5) 0.002(5) -0.001(6)
C13 0.044(10) 0.037(10) 0.038(7) -0.004(6) 0.003(7) 0.010(8)
C14 0.020(7) 0.033(9) 0.032(6) 0.002(5) 0.004(5) -0.009(6)
C15 0.032(8) 0.036(9) 0.030(6) 0.010(5) -0.006(5) -0.017(8)
C16 0.024(8) 0.028(8) 0.048(8) 0.003(6) 0.006(6) -0.001(7)
C17 0.016(7) 0.026(8) 0.029(6) 0.003(5) 0.002(5) -0.006(6)
C18 0.012(6) 0.031(8) 0.040(7) -0.004(5) 0.000(5) 0.004(6)
C19 0.033(9) 0.030(9) 0.047(8) -0.011(6) 0.002(6) -0.006(7)
C20 0.024(8) 0.024(8) 0.050(8) 0.001(6) -0.001(6) 0.000(7)
C21 0.030(9) 0.038(9) 0.036(7) -0.017(6) -0.004(5) -0.004(8)
C22 0.012(7) 0.047(10) 0.044(7) -0.001(6) 0.002(5) 0.003(7)
C23 0.024(8) 0.033(8) 0.029(6) -0.008(5) -0.002(5) -0.004(7)
O9 0.25(2) 0.23(2) 0.25(2) 0.005(13) -0.009(13) -0.004(13)
O17 0.145(14) 0.132(13) 0.175(14) -0.001(11) -0.004(11) -0.008(11)
O20 0.193(18) 0.190(18) 0.196(18) -0.008(12) 0.005(12) 0.012(13)

loop_
_atom_type_symbol
_atom_type_description
_atom_type_scat_dispersion_real
_atom_type_scat_dispersion_imag
_atom_type_scat_source
C C 0.0137 0.0067 'International Tables Vol C Tables 4.2.6.8 and 6.1.1.4'
H H 0.0000 0.0000 'International Tables Vol C Tables 4.2.6.8 and 6.1.1.4'
In In 0.1167 3.9932 'International Tables Vol C Tables 4.2.6.8 and 6.1.1.4'
O O 0.0389 0.0241 'International Tables Vol C Tables 4.2.6.8 and 6.1.1.4'
Ti Ti 0.3343 1.4243 'International Tables Vol C Tables 4.2.6.8 and 6.1.1.4'

loop_
_geom_angle_atom_site_label_1
_geom_angle_atom_site_label_2
_geom_angle_atom_site_label_3
_geom_angle
_geom_angle_site_symmetry_1
_geom_angle_site_symmetry_3
_geom_angle_publ_flag
O2 In1 O3 79.0(5) . 2_665 ?
O2 In1 O5 76.0(5) . . ?
O2 In1 O8 85.1(5) . . ?
O2 In1 O15 140.3(4) . . ?
O2 In1 O16 134.6(4) . 2_665 ?
O2 In1 O18 88.8(5) . . ?
O2 In1 O19 119.2(5) . . ?
O3 In1 O15 111.4(4) 2_665 . ?
O3 In1 O16 56.6(4) 2_665 2_665 ?
O3 In1 O19 149.3(4) 2_665 . ?
O5 In1 O3 153.3(4) . 2_665 ?
O5 In1 O8 104.8(4) . . ?
O5 In1 O15 83.0(4) . . ?
O5 In1 O16 149.4(4) . 2_665 ?
O5 In1 O18 84.6(4) . . ?
O5 In1 O19 55.4(4) . . ?
O8 In1 O3 82.0(4) . 2_665 ?
O8 In1 O15 133.2(4) . . ?
O8 In1 O16 80.0(4) . 2_665 ?
O8 In1 O18 167.1(4) . . ?
O8 In1 O19 75.8(4) . . ?
O15 In1 O19 71.5(3) . . ?
O16 In1 O15 72.8(3) 2_665 . ?
O16 In1 O19 98.3(3) 2_665 . ?
O18 In1 O3 85.6(4) . 2_665 ?
O18 In1 O15 55.7(4) . . ?
O18 In1 O16 96.5(4) . 2_665 ?
O18 In1 O19 117.1(4) . . ?
O1 Ti1 O6 76.3(4) 2_665 2_665 ?
O1 Ti1 O16 86.3(4) 2_665 . ?
O6 Ti1 O16 84.4(4) 2_665 . ?
O10 Ti1 O1 93.5(4) 4_655 2_665 ?
O10 Ti1 O6 168.4(4) 4_655 2_665 ?
O10 Ti1 O11 95.6(4) 4_655 . ?
O10 Ti1 O16 89.6(4) 4_655 . ?
O11 Ti1 O1 164.0(4) . 2_665 ?
O11 Ti1 O6 93.2(4) . 2_665 ?
O11 Ti1 O16 80.6(4) . . ?
O14 Ti1 O1 101.4(5) . 2_665 ?
O14 Ti1 O6 91.1(4) . 2_665 ?
O14 Ti1 O10 96.3(4) . 4_655 ?
O14 Ti1 O11 90.7(4) . . ?
O14 Ti1 O16 170.0(4) . . ?
O1 Ti2 O6 78.9(4) . . ?
O1 Ti2 O15 79.8(4) . . ?
O4 Ti2 O1 79.2(4) . . ?
O4 Ti2 O6 153.7(4) . . ?
O4 Ti2 O15 80.9(4) . . ?
O6 Ti2 O15 81.0(4) . . ?
O12 Ti2 O1 101.3(5) . . ?
O12 Ti2 O4 100.5(4) . . ?
O12 Ti2 O6 98.1(3) . . ?
O12 Ti2 O13 98.6(5) . . ?
O12 Ti2 O15 178.4(4) . . ?
O13 Ti2 O1 160.0(5) . . ?
O13 Ti2 O4 99.9(4) . . ?
O13 Ti2 O6 95.6(4) . . ?
O13 Ti2 O15 80.3(4) . . ?
O1 Ti3 O4 74.7(4) . . ?
O1 Ti3 O7 160.7(4) . . ?
O1 Ti3 O19 86.9(4) . . ?
O7 Ti3 O4 89.5(4) . . ?
O7 Ti3 O19 80.8(4) . . ?
O10 Ti3 O1 97.9(4) . . ?
O10 Ti3 O4 172.0(4) . . ?
O10 Ti3 O7 97.0(4) . . ?
O10 Ti3 O14 97.3(4) . . ?
O10 Ti3 O19 90.8(4) . . ?
O14 Ti3 O1 100.1(5) . . ?
O14 Ti3 O4 87.3(4) . . ?
O14 Ti3 O7 89.9(5) . . ?
O14 Ti3 O19 168.3(4) . . ?
O19 Ti3 O4 85.6(4) . . ?
Ti2 O1 Ti1 103.8(4) . 2_665 ?
Ti3 O1 Ti1 150.6(5) . 2_665 ?
Ti3 O1 Ti2 105.5(4) . . ?
In1 O2 H2A 110.6 . . ?
In1 O2 H2B 110.1 . . ?
H2A O2 H2B 103.4 . . ?
C8 O3 In1 95.6(9) . 2_665 ?
Ti2 O4 Ti3 99.6(4) . . ?
C11 O4 Ti2 124.8(10) . . ?
C11 O4 Ti3 135.0(10) . . ?
C18 O5 In1 99.2(9) . . ?
Ti2 O6 Ti1 99.8(4) . 2_665 ?
C5 O6 Ti1 122.0(9) . 2_665 ?
C5 O6 Ti2 120.8(9) . . ?
C10 O7 Ti3 131.8(9) . . ?
In1 O8 H8A 110.2 . . ?
In1 O8 H8B 110.1 . . ?
H8A O8 H8B 104.0 . . ?
Ti3 O10 Ti1 161.6(6) . 3_565 ?
C17 O11 Ti1 136.3(9) . . ?
Ti2 O12 Ti2 156.0(7) 2_665 . ?
C23 O13 Ti2 140.5(10) . . ?
Ti1 O14 Ti3 149.3(6) . . ?
Ti2 O15 In1 136.6(4) . . ?
C12 O15 In1 90.2(8) . . ?
C12 O15 Ti2 130.7(9) . . ?
Ti1 O16 In1 134.1(5) . 2_665 ?
C8 O16 In1 92.3(8) . 2_665 ?
C8 O16 Ti1 133.4(9) . . ?
C12 O18 In1 97.4(8) . . ?
Ti3 O19 In1 132.4(5) . . ?
C18 O19 In1 89.0(8) . . ?
C18 O19 Ti3 128.9(9) . . ?
C14 C1 H1 120.6 . . ?
C15 C1 H1 120.6 . . ?
C15 C1 C14 118.7(15) . . ?
C19 C2 C12 118.6(14) . . ?
C23 C2 C12 121.9(12) . . ?
C23 C2 C19 119.3(13) . . ?
C19 C3 H3 120.1 . . ?
C19 C3 C21 119.7(14) . . ?
C21 C3 H3 120.1 . . ?
C7 C4 C18 117.5(13) . . ?
C10 C4 C7 121.3(14) . . ?
C10 C4 C18 121.2(14) . . ?
O6 C5 H5A 109.5 . . ?
O6 C5 H5B 109.5 . . ?
O6 C5 H5C 109.5 . . ?
H5A C5 H5B 109.5 . . ?
H5A C5 H5C 109.5 . . ?
H5B C5 H5C 109.5 . . ?
C15 C6 H6 119.7 . . ?
C15 C6 C16 120.7(14) . . ?
C16 C6 H6 119.7 . . ?
C4 C7 H7 120.3 . . ?
C13 C7 C4 119.5(15) . . ?
C13 C7 H7 120.3 . . ?
O3 C8 In1 56.5(8) . 2_665 ?
O3 C8 O16 115.4(13) . . ?
O3 C8 C14 122.3(14) . . ?
O16 C8 In1 59.0(7) . 2_665 ?
O16 C8 C14 122.2(13) . . ?
C14 C8 In1 178.3(10) . 2_665 ?
C21 C9 H9 119.6 . . ?
C21 C9 C23 120.8(15) . . ?
C23 C9 H9 119.6 . . ?
O7 C10 C4 124.4(14) . . ?
O7 C10 C20 117.6(14) . . ?
C4 C10 C20 117.9(14) . . ?
O4 C11 H11A 109.5 . . ?
O4 C11 H11B 109.5 . . ?
O4 C11 H11C 109.5 . . ?
H11A C11 H11B 109.5 . . ?
H11A C11 H11C 109.5 . . ?
H11B C11 H11C 109.5 . . ?
O15 C12 In1 61.8(7) . . ?
O15 C12 C2 120.8(13) . . ?
O18 C12 In1 54.9(7) . . ?
O18 C12 O15 116.7(11) . . ?
O18 C12 C2 122.5(12) . . ?
C2 C12 In1 177.3(11) . . ?
C7 C13 H13 120.3 . . ?
C22 C13 C7 119.4(15) . . ?
C22 C13 H13 120.3 . . ?
C1 C14 C8 117.5(14) . . ?
C17 C14 C1 121.0(13) . . ?
C17 C14 C8 121.5(13) . . ?
C1 C15 H15 119.4 . . ?
C6 C15 C1 121.2(15) . . ?
C6 C15 H15 119.4 . . ?
C6 C16 H16 120.3 . . ?
C6 C16 C17 119.4(15) . . ?
C17 C16 H16 120.3 . . ?
O11 C17 C14 124.0(12) . . ?
O11 C17 C16 116.9(13) . . ?
C14 C17 C16 119.1(13) . . ?
O5 C18 In1 53.6(7) . . ?
O5 C18 O19 116.3(13) . . ?
O5 C18 C4 121.6(13) . . ?
O19 C18 In1 62.7(7) . . ?
O19 C18 C4 122.1(13) . . ?
C4 C18 In1 174.2(10) . . ?
C2 C19 H19 119.1 . . ?
C3 C19 C2 121.8(16) . . ?
C3 C19 H19 119.1 . . ?
C10 C20 H20 119.3 . . ?
C22 C20 C10 121.4(15) . . ?
C22 C20 H20 119.3 . . ?
C3 C21 H21 119.9 . . ?
C9 C21 C3 120.2(13) . . ?
C9 C21 H21 119.9 . . ?
C13 C22 C20 120.5(15) . . ?
C13 C22 H22 119.7 . . ?
C20 C22 H22 119.7 . . ?
O13 C23 C2 123.1(12) . . ?
O13 C23 C9 118.8(14) . . ?
C9 C23 C2 118.1(13) . . ?
H9A O9 H9B 104.5 . . ?
H17A O17 H17B 104.5 . . ?
H20A O20 H20B 104.5 . . ?

loop_
_geom_bond_atom_site_label_1
_geom_bond_atom_site_label_2
_geom_bond_distance
_geom_bond_site_symmetry_2
_geom_bond_publ_flag
In1 O2 2.161(12) . ?
In1 O3 2.233(11) 2_665 ?
In1 O5 2.196(10) . ?
In1 O8 2.216(9) . ?
In1 O15 2.381(10) . ?
In1 O16 2.286(10) 2_665 ?
In1 O18 2.230(10) . ?
In1 O19 2.393(9) . ?
Ti1 O1 1.970(10) 2_665 ?
Ti1 O6 2.060(9) 2_665 ?
Ti1 O10 1.840(10) 4_655 ?
Ti1 O11 1.964(9) . ?
Ti1 O14 1.784(11) . ?
Ti1 O16 2.142(10) . ?
Ti2 O1 1.948(9) . ?
Ti2 O4 1.930(11) . ?
Ti2 O6 1.970(11) . ?
Ti2 O12 1.831(4) . ?
Ti2 O13 1.875(10) . ?
Ti2 O15 2.228(10) . ?
Ti3 O1 1.944(10) . ?
Ti3 O4 2.123(9) . ?
Ti3 O7 1.964(10) . ?
Ti3 O10 1.804(9) . ?
Ti3 O14 1.810(10) . ?
Ti3 O19 2.108(10) . ?
O2 H2A 0.8889 . ?
O2 H2B 0.8886 . ?
O3 C8 1.255(17) . ?
O4 C11 1.412(18) . ?
O5 C18 1.246(18) . ?
O6 C5 1.439(18) . ?
O7 C10 1.343(18) . ?
O8 H8A 0.8792 . ?
O8 H8B 0.8803 . ?
O11 C17 1.336(16) . ?
O13 C23 1.321(18) . ?
O15 C12 1.268(16) . ?
O16 C8 1.282(18) . ?
O18 C12 1.266(18) . ?
O19 C18 1.274(16) . ?
C1 H1 0.9500 . ?
C1 C14 1.41(2) . ?
C1 C15 1.41(2) . ?
C2 C12 1.486(19) . ?
C2 C19 1.41(2) . ?
C2 C23 1.40(2) . ?
C3 H3 0.9500 . ?
C3 C19 1.32(2) . ?
C3 C21 1.39(2) . ?
C4 C7 1.40(2) . ?
C4 C10 1.36(2) . ?
C4 C18 1.46(2) . ?
C5 H5A 0.9800 . ?
C5 H5B 0.9800 . ?
C5 H5C 0.9800 . ?
C6 H6 0.9500 . ?
C6 C15 1.36(2) . ?
C6 C16 1.40(2) . ?
C7 H7 0.9500 . ?
C7 C13 1.40(2) . ?
C8 C14 1.46(2) . ?
C9 H9 0.9500 . ?
C9 C21 1.38(2) . ?
C9 C23 1.393(19) . ?
C10 C20 1.41(2) . ?
C11 H11A 0.9800 . ?
C11 H11B 0.9800 . ?
C11 H11C 0.9800 . ?
C13 H13 0.9500 . ?
C13 C22 1.37(2) . ?
C14 C17 1.38(2) . ?
C15 H15 0.9500 . ?
C16 H16 0.9500 . ?
C16 C17 1.44(2) . ?
C19 H19 0.9500 . ?
C20 H20 0.9500 . ?
C20 C22 1.37(2) . ?
C21 H21 0.9500 . ?
C22 H22 0.9500 . ?
O9 H9A 0.8701 . ?
O9 H9B 0.8701 . ?
O17 H17A 0.8694 . ?
O17 H17B 0.8704 . ?
O20 H20A 0.8700 . ?
O20 H20B 0.8699 . ?

loop_
_geom_hbond_atom_site_label_D
_geom_hbond_atom_site_label_H
_geom_hbond_atom_site_label_A
_geom_hbond_distance_DH
_geom_hbond_distance_HA
_geom_hbond_distance_DA
_geom_hbond_angle_DHA
_geom_hbond_site_symmetry_A
_geom_hbond_publ_flag
O8 H8A O7 0.88 1.97 2.806(15) 159.7 3_565 yes
O8 H8B O11 0.88 2.01 2.808(15) 149.8 3_565 yes
O17 H17A O3 0.87 1.98 2.85(3) 172.1 5 yes

loop_
_geom_torsion_atom_site_label_1
_geom_torsion_atom_site_label_2
_geom_torsion_atom_site_label_3
_geom_torsion_atom_site_label_4
_geom_torsion
_geom_torsion_site_symmetry_1
_geom_torsion_site_symmetry_2
_geom_torsion_site_symmetry_3
_geom_torsion_site_symmetry_4
_geom_torsion_publ_flag
In1 O3 C8 O16 0.1(11) 2_665 . . . ?
In1 O3 C8 C14 178.6(10) 2_665 . . . ?
In1 O5 C18 O19 -2.0(13) . . . . ?
In1 O5 C18 C4 176.0(11) . . . . ?
In1 O15 C12 O18 -1.6(12) . . . . ?
In1 O15 C12 C2 179.2(11) . . . . ?
In1 O16 C8 O3 -0.1(11) 2_665 . . . ?
In1 O16 C8 C14 -178.6(10) 2_665 . . . ?
In1 O18 C12 O15 1.7(13) . . . . ?
In1 O18 C12 C2 -179.1(11) . . . . ?
In1 O19 C18 O5 1.8(12) . . . . ?
In1 O19 C18 C4 -176.2(12) . . . . ?
Ti1 O11 C17 C14 14.4(19) . . . . ?
Ti1 O11 C17 C16 -166.2(10) . . . . ?
Ti1 O16 C8 In1 176.0(11) . . . 2_665 ?
Ti1 O16 C8 O3 175.8(8) . . . . ?
Ti1 O16 C8 C14 -2.6(17) . . . . ?
Ti2 O13 C23 C2 4(2) . . . . ?
Ti2 O13 C23 C9 -174.6(11) . . . . ?
Ti2 O15 C12 In1 163.9(11) . . . . ?
Ti2 O15 C12 O18 162.3(10) . . . . ?
Ti2 O15 C12 C2 -17.0(19) . . . . ?
Ti3 O7 C10 C4 19.3(19) . . . . ?
Ti3 O7 C10 C20 -158.6(10) . . . . ?
Ti3 O19 C18 In1 148.4(10) . . . . ?
Ti3 O19 C18 O5 150.2(10) . . . . ?
Ti3 O19 C18 C4 -27.8(18) . . . . ?
O1 Ti1 O14 Ti3 49.7(12) 2_665 . . . ?
O1 Ti2 O12 Ti2 -0.6(3) . . . 2_665 ?
O1 Ti2 O13 C23 -5(2) . . . . ?
O1 Ti3 O10 Ti1 -128(2) . . . 3_565 ?
O1 Ti3 O14 Ti1 -52.5(12) . . . . ?
O3 C8 C14 C1 -4.5(18) . . . . ?
O3 C8 C14 C17 176.3(12) . . . . ?
O4 Ti2 O12 Ti2 80.4(3) . . . 2_665 ?
O4 Ti2 O13 C23 -91.1(15) . . . . ?
O4 Ti3 O14 Ti1 -126.5(12) . . . . ?
O6 Ti1 O14 Ti3 126.0(11) 2_665 . . . ?
O6 Ti2 O12 Ti2 -80.9(3) . . . 2_665 ?
O6 Ti2 O13 C23 67.6(15) . . . . ?
O7 Ti3 O10 Ti1 40(2) . . . 3_565 ?
O7 Ti3 O14 Ti1 144.0(11) . . . . ?
O7 C10 C20 C22 174.6(13) . . . . ?
O10 Ti1 O14 Ti3 -45.1(12) 4_655 . . . ?
O10 Ti3 O14 Ti1 46.9(12) . . . . ?
O11 Ti1 O14 Ti3 -140.8(12) . . . . ?
O12 Ti2 O13 C23 166.6(15) . . . . ?
O13 Ti2 O12 Ti2 -177.8(3) . . . 2_665 ?
O14 Ti3 O10 Ti1 131(2) . . . 3_565 ?
O15 Ti2 O13 C23 -12.3(15) . . . . ?
O16 Ti1 O14 Ti3 -170.7(17) . . . . ?
O16 C8 C14 C1 173.9(11) . . . . ?
O16 C8 C14 C17 -5.3(18) . . . . ?
O19 Ti3 O10 Ti1 -41(2) . . . 3_565 ?
O19 Ti3 O14 Ti1 -179.2(14) . . . . ?
C1 C14 C17 O11 -178.7(11) . . . . ?
C1 C14 C17 C16 1.9(18) . . . . ?
C4 C7 C13 C22 0(2) . . . . ?
C4 C10 C20 C22 -3(2) . . . . ?
C6 C16 C17 O11 178.6(12) . . . . ?
C6 C16 C17 C14 -2.0(19) . . . . ?
C7 C4 C10 O7 -175.8(12) . . . . ?
C7 C4 C10 C20 2.2(19) . . . . ?
C7 C4 C18 O5 3.4(19) . . . . ?
C7 C4 C18 O19 -178.7(12) . . . . ?
C7 C13 C22 C20 -1(2) . . . . ?
C8 C14 C17 O11 0.5(19) . . . . ?
C8 C14 C17 C16 -178.9(11) . . . . ?
C10 C4 C7 C13 0(2) . . . . ?
C10 C4 C18 O5 -176.6(12) . . . . ?
C10 C4 C18 O19 1(2) . . . . ?
C10 C20 C22 C13 3(2) . . . . ?
C12 C2 C19 C3 176.1(14) . . . . ?
C12 C2 C23 O13 5(2) . . . . ?
C12 C2 C23 C9 -175.6(13) . . . . ?
C14 C1 C15 C6 -0.2(19) . . . . ?
C15 C1 C14 C8 179.9(11) . . . . ?
C15 C1 C14 C17 -0.9(18) . . . . ?
C15 C6 C16 C17 1(2) . . . . ?
C16 C6 C15 C1 0(2) . . . . ?
C18 C4 C7 C13 179.7(12) . . . . ?
C18 C4 C10 O7 4(2) . . . . ?
C18 C4 C10 C20 -177.9(12) . . . . ?
C19 C2 C12 O15 -172.7(13) . . . . ?
C19 C2 C12 O18 8(2) . . . . ?
C19 C2 C23 O13 -179.7(14) . . . . ?
C19 C2 C23 C9 -1(2) . . . . ?
C19 C3 C21 C9 2(2) . . . . ?
C21 C3 C19 C2 -1(3) . . . . ?
C21 C9 C23 O13 179.8(14) . . . . ?
C21 C9 C23 C2 1(2) . . . . ?
C23 C2 C12 O15 2(2) . . . . ?
C23 C2 C12 O18 -177.0(14) . . . . ?
C23 C2 C19 C3 1(2) . . . . ?
C23 C9 C21 C3 -1(2) . . . . ?

loop_
_twin_individual_id
_twin_individual_mass_fraction_refined
1 0.52(3)
2 0.48(3)
